data_4510240
loop_
_publ_author_name
'Zhang, Hong-Mei'
'He, Yuan-Chun'
'Yang, Jin'
'Liu, Ying-Ying'
'Ma, Jian-Fang'

_publ_section_title
;
 Ten Coordination Polymers Constructed Using an Unprecedented
 Azamacrocyclic Octacarboxylate Ligand
 1,4,8,11-Tetrazacyclododecane-N,N&#x2032;,N&#x2033;,N&#x2034;-Tetra-Methylene-Isophthalic
 Acid: Syntheses, Structures, and Photoluminescent Properties
;
_journal_issue 5
_journal_name_full 'Crystal Growth &amp; Design'
_journal_page_first 2307
_journal_paper_doi 10.1021/cg500003u
_journal_volume 14
_journal_year 2014
_chemical_formula_moiety 'C46 H58 Fe3 N4 O24, 6.5H2O'
_chemical_formula_sum 'C46 H71 Fe3 N4 O30.5'
_chemical_formula_weight 1335.62
_chemical_name_systematic
;
 ?
;
_space_group_IT_number 15
_symmetry_cell_setting monoclinic
_symmetry_space_group_name_Hall '-C 2yc'
_symmetry_space_group_name_H-M 'C 1 2/c 1'
_atom_sites_solution_hydrogens geom
_atom_sites_solution_primary direct
_atom_sites_solution_secondary difmap
_audit_creation_method SHELXL-97
_cell_angle_alpha 90.00
_cell_angle_beta 124.662(10)
_cell_angle_gamma 90.00
_cell_formula_units_Z 4
_cell_length_a 24.104(2)
_cell_length_b 13.0540(9)
_cell_length_c 21.0090(16)
_cell_measurement_reflns_used 3440
_cell_measurement_temperature 293(2)
_cell_measurement_theta_max 29.0001
_cell_measurement_theta_min 2.8868
_cell_volume 5437.3(10)
_computing_cell_refinement 'CrysAlisPro(1.171.35.21) (Agilent Tech., 2012)'
_computing_data_collection 'CrysAlisPro(1.171.35.21) (Agilent Tech., 2012)'
_computing_data_reduction 'CrysAlisPro(1.171.35.21) (Agilent Tech., 2012)'
_computing_structure_refinement 'SHELXL-97 (Sheldrick, 2008)'
_computing_structure_solution 'SHELXS-97 (Sheldrick, 2008)'
_diffrn_ambient_temperature 293(2)
_diffrn_detector_area_resol_mean 10.0
_diffrn_measured_fraction_theta_full 0.998
_diffrn_measured_fraction_theta_max 0.998
_diffrn_measurement_device_type 'Oxford Diffraction Gemini R Ultra'
_diffrn_measurement_method '\w scan'
_diffrn_radiation_monochromator graphite
_diffrn_radiation_source 'fine-focus sealed tube'
_diffrn_radiation_type MoK\a
_diffrn_radiation_wavelength 0.71069
_diffrn_reflns_av_R_equivalents 0.0586
_diffrn_reflns_av_sigmaI/netI 0.0740
_diffrn_reflns_limit_h_max 23
_diffrn_reflns_limit_h_min -28
_diffrn_reflns_limit_k_max 15
_diffrn_reflns_limit_k_min -15
_diffrn_reflns_limit_l_max 25
_diffrn_reflns_limit_l_min -17
_diffrn_reflns_number 15570
_diffrn_reflns_theta_full 25.00
_diffrn_reflns_theta_max 25.35
_diffrn_reflns_theta_min 3.12
_exptl_absorpt_coefficient_mu 0.891
_exptl_absorpt_correction_T_max 0.8706
_exptl_absorpt_correction_T_min 0.8146
_exptl_absorpt_correction_type multi-scan
_exptl_absorpt_process_details
;
CrysAlis (Oxford Diffraction, 2006)
;
_exptl_crystal_colour orange
_exptl_crystal_density_diffrn 1.632
_exptl_crystal_density_method 'not measured'
_exptl_crystal_description block
_exptl_crystal_F_000 2788
_exptl_crystal_size_max 0.24
_exptl_crystal_size_mid 0.22
_exptl_crystal_size_min 0.16
_refine_diff_density_max 0.592
_refine_diff_density_min -0.621
_refine_diff_density_rms 0.080
_refine_ls_extinction_method none
_refine_ls_goodness_of_fit_ref 0.960
_refine_ls_hydrogen_treatment constr
_refine_ls_matrix_type full
_refine_ls_number_parameters 393
_refine_ls_number_reflns 4978
_refine_ls_number_restraints 18
_refine_ls_restrained_S_all 0.963
_refine_ls_R_factor_all 0.1181
_refine_ls_R_factor_gt 0.0707
_refine_ls_shift/su_max 0.000
_refine_ls_shift/su_mean 0.000
_refine_ls_structure_factor_coef Fsqd
_refine_ls_weighting_details 'calc w=1/[\s^2^(Fo^2^)+(0.0200P)^2^+50.0000P] where P=(Fo^2^+2Fc^2^)/3'
_refine_ls_weighting_scheme calc
_refine_ls_wR_factor_gt 0.1339
_refine_ls_wR_factor_ref 0.1555
_reflns_number_gt 3095
_reflns_number_total 4978
_reflns_threshold_expression >2\s(I)
_cod_data_source_file cg500003u_si_002.cif
_cod_data_source_block Compound-5
_cod_depositor_comments 'Adding full bibliography for 4510236--4510245.cif.'
_cod_original_cell_volume 5437.3(7)
_cod_original_sg_symbol_H-M 'C 2/c'
_cod_original_formula_sum 'C46 H71 Fe3 N4 O30.50'
_cod_database_code 4510240

loop_
_symmetry_equiv_pos_as_xyz
'x, y, z'
'-x, y, -z+1/2'
'x+1/2, y+1/2, z'
'-x+1/2, y+1/2, -z+1/2'
'-x, -y, -z'
'x, -y, z-1/2'
'-x+1/2, -y+1/2, -z'
'x+1/2, -y+1/2, z-1/2'

loop_
_atom_site_label
_atom_site_type_symbol
_atom_site_fract_x
_atom_site_fract_y
_atom_site_fract_z
_atom_site_U_iso_or_equiv
_atom_site_adp_type
_atom_site_occupancy
_atom_site_symmetry_multiplicity
_atom_site_calc_flag
_atom_site_refinement_flags
Fe1 Fe 0.5000 0.16795(9) -0.2500 0.0508(3) Uani 1 2 d S
Fe2 Fe 0.15794(5) 0.63717(7) -0.61158(6) 0.0613(3) Uani 1 1 d .
C1 C 0.1254(3) 0.0543(4) -0.4737(3) 0.0429(13) Uani 1 1 d .
H1A H 0.1575 0.0823 -0.4830 0.051 Uiso 1 1 calc R
H1B H 0.0899 0.0207 -0.5209 0.051 Uiso 1 1 calc R
C2 C 0.1604(3) -0.0236(4) -0.4105(3) 0.0427(13) Uani 1 1 d .
H2A H 0.1705 -0.0833 -0.4297 0.051 Uiso 1 1 calc R
H2B H 0.2028 0.0047 -0.3680 0.051 Uiso 1 1 calc R
C3 C 0.0644(2) -0.1226(4) -0.4365(3) 0.0449(14) Uani 1 1 d .
H3A H 0.0826 -0.1866 -0.4406 0.054 Uiso 1 1 calc R
H3B H 0.0393 -0.0903 -0.4870 0.054 Uiso 1 1 calc R
C4 C 0.0168(3) -0.1452(5) -0.4130(3) 0.0500(15) Uani 1 1 d .
H4A H 0.0044 -0.0809 -0.4011 0.060 Uiso 1 1 calc R
H4B H 0.0407 -0.1857 -0.3659 0.060 Uiso 1 1 calc R
C5 C -0.0468(2) -0.2013(4) -0.4728(3) 0.0483(15) Uani 1 1 d .
H5A H -0.0344 -0.2625 -0.4882 0.058 Uiso 1 1 calc R
H5B H -0.0696 -0.2230 -0.4491 0.058 Uiso 1 1 calc R
C6 C 0.1643(3) -0.1067(4) -0.3056(3) 0.0517(16) Uani 1 1 d .
H6A H 0.1894 -0.1610 -0.3099 0.062 Uiso 1 1 calc R
H6B H 0.1370 -0.1371 -0.2901 0.062 Uiso 1 1 calc R
C7 C 0.2123(3) -0.0312(4) -0.2455(3) 0.0406(13) Uani 1 1 d .
C8 C 0.2798(3) -0.0344(4) -0.2129(3) 0.0429(13) Uani 1 1 d .
H8 H 0.2973 -0.0878 -0.2258 0.051 Uiso 1 1 calc R
C9 C 0.3237(3) 0.0404(4) -0.1606(3) 0.0477(14) Uani 1 1 d .
C10 C 0.2967(3) 0.1192(4) -0.1427(3) 0.0533(16) Uani 1 1 d .
H10 H 0.3249 0.1696 -0.1079 0.064 Uiso 1 1 calc R
C11 C 0.2278(3) 0.1239(4) -0.1763(3) 0.0497(15) Uani 1 1 d .
C12 C 0.1871(3) 0.0479(4) -0.2264(3) 0.0460(14) Uani 1 1 d .
H12 H 0.1411 0.0501 -0.2480 0.055 Uiso 1 1 calc R
C13 C 0.3968(3) 0.0373(7) -0.1282(4) 0.071(2) Uani 1 1 d .
C14 C 0.1983(4) 0.2127(6) -0.1610(5) 0.071(2) Uani 1 1 d .
C15 C 0.1480(2) 0.2088(4) -0.3923(3) 0.0352(12) Uani 1 1 d .
H15A H 0.1250 0.2620 -0.3835 0.042 Uiso 1 1 calc R
H15B H 0.1740 0.1688 -0.3452 0.042 Uiso 1 1 calc R
C16 C 0.1963(2) 0.2593(4) -0.4060(3) 0.0319(11) Uani 1 1 d .
C17 C 0.2628(2) 0.2270(4) -0.3659(3) 0.0355(12) Uani 1 1 d .
H17 H 0.2758 0.1692 -0.3346 0.043 Uiso 1 1 calc R
C18 C 0.3101(2) 0.2781(4) -0.3711(3) 0.0358(12) Uani 1 1 d .
C19 C 0.2906(2) 0.3637(4) -0.4180(3) 0.0387(13) Uani 1 1 d .
H19 H 0.3224 0.3994 -0.4211 0.046 Uiso 1 1 calc R
C20 C 0.2244(2) 0.3965(4) -0.4603(3) 0.0320(11) Uani 1 1 d .
C21 C 0.1783(2) 0.3455(4) -0.4526(3) 0.0331(12) Uani 1 1 d .
H21 H 0.1342 0.3695 -0.4792 0.040 Uiso 1 1 calc R
C22 C 0.3817(3) 0.2428(5) -0.3253(3) 0.0446(14) Uani 1 1 d .
C23 C 0.2036(3) 0.4877(4) -0.5118(3) 0.0399(13) Uani 1 1 d .
N1 N 0.09542(19) 0.1399(3) -0.4558(2) 0.0356(10) Uani 1 1 d .
N2 N 0.1200(2) -0.0558(3) -0.3814(2) 0.0384(10) Uani 1 1 d .
O1 O 0.39686(18) 0.1620(3) -0.2869(2) 0.0593(11) Uani 1 1 d .
O2 O 0.42580(18) 0.2918(3) -0.3261(3) 0.0715(14) Uani 1 1 d .
O1W O 0.47910(19) 0.0863(4) -0.3458(3) 0.0755(14) Uani 1 1 d .
O3 O 0.14086(18) 0.5063(3) -0.5579(2) 0.0523(10) Uani 1 1 d .
O2W O 0.1502(2) 0.5323(4) -0.6919(2) 0.0718(13) Uani 1 1 d .
O4 O 0.24550(19) 0.5425(3) -0.5114(2) 0.0530(10) Uani 1 1 d .
O3W O 0.0510(3) 0.6578(6) -0.6739(4) 0.129(3) Uani 1 1 d .
O5 O 0.4348(3) 0.1020(5) -0.0810(4) 0.122(2) Uani 1 1 d .
O4W O 0.1572(3) 0.7429(4) -0.5340(3) 0.112(2) Uani 1 1 d .
O6 O 0.4160(2) -0.0303(5) -0.1538(3) 0.105(2) Uani 1 1 d .
H6 H 0.4568 -0.0256 -0.1324 0.157 Uiso 1 1 calc R
O5W O 0.0333(2) 0.1560(5) -0.3702(3) 0.0952(17) Uani 1 1 d .
O7 O 0.1355(3) 0.2242(5) -0.2027(4) 0.114(2) Uani 1 1 d .
O6W O 0.5189(3) -0.1506(4) -0.0644(4) 0.1065(19) Uani 1 1 d .
O8 O 0.2337(3) 0.2722(4) -0.1075(3) 0.0858(16) Uani 1 1 d .
O7W O 0.0648(8) 0.9101(16) -0.6436(11) 0.059(5) Uani 0.25 1 d PU
O8W O 0.0202(9) 1.0172(12) -0.7537(14) 0.172(7) Uani 0.50 1 d PU
O9W O 0.1038(7) 0.9179(11) -0.6144(8) 0.110(4) Uani 0.50 1 d PU

loop_
_atom_site_aniso_label
_atom_site_aniso_U_11
_atom_site_aniso_U_22
_atom_site_aniso_U_33
_atom_site_aniso_U_23
_atom_site_aniso_U_13
_atom_site_aniso_U_12
Fe1 0.0279(6) 0.0551(7) 0.0599(8) 0.000 0.0194(5) 0.000
Fe2 0.0655(6) 0.0638(6) 0.0601(6) 0.0156(5) 0.0390(5) 0.0071(5)
C1 0.044(3) 0.045(3) 0.046(3) -0.008(3) 0.029(3) -0.013(3)
C2 0.036(3) 0.045(3) 0.051(3) -0.002(3) 0.027(3) -0.002(2)
C3 0.032(3) 0.047(3) 0.046(3) -0.005(3) 0.016(3) -0.008(2)
C4 0.034(3) 0.061(4) 0.040(3) 0.005(3) 0.012(3) -0.007(3)
C5 0.031(3) 0.051(3) 0.047(3) 0.009(3) 0.012(3) -0.010(3)
C6 0.041(3) 0.042(3) 0.047(4) 0.005(3) 0.011(3) -0.004(3)
C7 0.039(3) 0.037(3) 0.033(3) 0.007(2) 0.013(2) 0.000(2)
C8 0.043(3) 0.045(3) 0.036(3) 0.004(3) 0.020(3) 0.003(3)
C9 0.045(3) 0.054(4) 0.038(3) 0.000(3) 0.020(3) -0.013(3)
C10 0.068(4) 0.041(3) 0.049(4) -0.009(3) 0.032(3) -0.019(3)
C11 0.069(4) 0.042(3) 0.049(4) 0.002(3) 0.040(3) -0.001(3)
C12 0.043(3) 0.052(4) 0.043(3) 0.009(3) 0.025(3) -0.003(3)
C13 0.044(4) 0.110(6) 0.048(4) 0.008(4) 0.019(3) -0.006(4)
C14 0.098(6) 0.060(5) 0.071(5) 0.001(4) 0.057(5) 0.006(4)
C15 0.032(3) 0.042(3) 0.034(3) -0.002(2) 0.020(2) -0.005(2)
C16 0.026(2) 0.037(3) 0.030(3) -0.003(2) 0.014(2) -0.002(2)
C17 0.036(3) 0.033(3) 0.035(3) 0.001(2) 0.019(2) 0.000(2)
C18 0.026(3) 0.042(3) 0.037(3) -0.006(2) 0.017(2) -0.001(2)
C19 0.032(3) 0.047(3) 0.044(3) -0.007(3) 0.025(2) -0.009(2)
C20 0.027(2) 0.038(3) 0.030(3) -0.004(2) 0.016(2) -0.004(2)
C21 0.023(2) 0.041(3) 0.032(3) -0.007(2) 0.014(2) -0.002(2)
C22 0.028(3) 0.056(4) 0.047(3) -0.008(3) 0.019(3) -0.001(3)
C23 0.035(3) 0.045(3) 0.041(3) -0.004(3) 0.022(3) -0.008(3)
N1 0.028(2) 0.041(2) 0.038(2) 0.001(2) 0.0186(19) -0.0033(19)
N2 0.033(2) 0.038(2) 0.036(2) 0.003(2) 0.0138(19) -0.0048(19)
O1 0.035(2) 0.066(3) 0.069(3) 0.017(2) 0.024(2) 0.013(2)
O2 0.027(2) 0.076(3) 0.102(4) 0.012(3) 0.030(2) 0.001(2)
O1W 0.039(2) 0.094(3) 0.084(3) -0.036(3) 0.030(2) -0.013(2)
O3 0.041(2) 0.059(2) 0.046(2) 0.0152(19) 0.0185(19) -0.0008(19)
O2W 0.086(3) 0.079(3) 0.054(3) -0.005(2) 0.042(3) -0.023(3)
O4 0.046(2) 0.059(2) 0.056(3) 0.013(2) 0.030(2) -0.007(2)
O3W 0.072(4) 0.196(7) 0.126(5) 0.072(5) 0.060(4) 0.046(4)
O5 0.054(3) 0.119(5) 0.129(5) -0.016(4) 0.014(3) -0.039(3)
O4W 0.174(6) 0.108(4) 0.093(4) 0.029(3) 0.098(4) 0.061(4)
O6 0.040(3) 0.198(7) 0.060(3) -0.016(4) 0.019(2) 0.010(3)
O5W 0.073(3) 0.140(5) 0.091(4) 0.019(4) 0.058(3) 0.022(3)
O7 0.105(5) 0.106(5) 0.140(6) -0.033(4) 0.074(4) 0.016(4)
O6W 0.109(4) 0.092(4) 0.152(6) 0.009(4) 0.094(4) 0.013(3)
O8 0.144(5) 0.055(3) 0.081(4) -0.014(3) 0.078(4) -0.001(3)
O7W 0.025(7) 0.071(9) 0.064(9) -0.019(7) 0.015(6) -0.010(7)
O8W 0.173(11) 0.156(9) 0.203(10) -0.006(8) 0.116(8) 0.017(7)
O9W 0.134(9) 0.099(7) 0.111(8) -0.006(6) 0.079(7) 0.006(7)

loop_
_atom_type_symbol
_atom_type_description
_atom_type_scat_dispersion_real
_atom_type_scat_dispersion_imag
_atom_type_scat_source
C C 0.0033 0.0016 'International Tables Vol C Tables 4.2.6.8 and 6.1.1.4'
H H 0.0000 0.0000 'International Tables Vol C Tables 4.2.6.8 and 6.1.1.4'
N N 0.0061 0.0033 'International Tables Vol C Tables 4.2.6.8 and 6.1.1.4'
O O 0.0106 0.0060 'International Tables Vol C Tables 4.2.6.8 and 6.1.1.4'
Fe Fe 0.3463 0.8444 'International Tables Vol C Tables 4.2.6.8 and 6.1.1.4'

loop_
_geom_angle_atom_site_label_1
_geom_angle_atom_site_label_2
_geom_angle_atom_site_label_3
_geom_angle
_geom_angle_site_symmetry_1
_geom_angle_site_symmetry_3
O1W Fe1 O1W 118.0(3) . 2_654
O1W Fe1 O1 92.24(16) . .
O1W Fe1 O1 85.62(16) 2_654 .
O1W Fe1 O1 85.62(16) . 2_654
O1W Fe1 O1 92.24(16) 2_654 2_654
O1 Fe1 O1 175.9(2) . 2_654
O1W Fe1 O2 135.44(17) . 2_654
O1W Fe1 O2 91.34(19) 2_654 2_654
O1 Fe1 O2 124.72(16) . 2_654
O1 Fe1 O2 58.81(15) 2_654 2_654
O1W Fe1 O2 91.34(19) . .
O1W Fe1 O2 135.44(17) 2_654 .
O1 Fe1 O2 58.81(15) . .
O1 Fe1 O2 124.72(16) 2_654 .
O2 Fe1 O2 88.8(2) 2_654 .
O2W Fe2 O8 94.38(18) . 6_565
O2W Fe2 O3W 93.7(2) . .
O8 Fe2 O3W 131.2(2) 6_565 .
O2W Fe2 O4W 175.4(2) . .
O8 Fe2 O4W 89.4(2) 6_565 .
O3W Fe2 O4W 81.8(3) . .
O2W Fe2 O3 87.08(16) . .
O8 Fe2 O3 144.12(18) 6_565 .
O3W Fe2 O3 84.3(2) . .
O4W Fe2 O3 91.48(19) . .
O2W Fe2 O4 90.08(17) . .
O8 Fe2 O4 86.70(18) 6_565 .
O3W Fe2 O4 141.28(19) . .
O4W Fe2 O4 92.85(18) . .
O3 Fe2 O4 57.43(13) . .
N1 C1 C2 113.3(4) . .
N1 C1 H1A 108.9 . .
C2 C1 H1A 108.9 . .
N1 C1 H1B 108.9 . .
C2 C1 H1B 108.9 . .
H1A C1 H1B 107.7 . .
N2 C2 C1 113.0(4) . .
N2 C2 H2A 109.0 . .
C1 C2 H2A 109.0 . .
N2 C2 H2B 109.0 . .
C1 C2 H2B 109.0 . .
H2A C2 H2B 107.8 . .
N2 C3 C4 112.5(5) . .
N2 C3 H3A 109.1 . .
C4 C3 H3A 109.1 . .
N2 C3 H3B 109.1 . .
C4 C3 H3B 109.1 . .
H3A C3 H3B 107.8 . .
C3 C4 C5 115.0(5) . .
C3 C4 H4A 108.5 . .
C5 C4 H4A 108.5 . .
C3 C4 H4B 108.5 . .
C5 C4 H4B 108.5 . .
H4A C4 H4B 107.5 . .
N1 C5 C4 114.7(4) 5_554 .
N1 C5 H5A 108.6 5_554 .
C4 C5 H5A 108.6 . .
N1 C5 H5B 108.6 5_554 .
C4 C5 H5B 108.6 . .
H5A C5 H5B 107.6 . .
N2 C6 C7 110.5(4) . .
N2 C6 H6A 109.5 . .
C7 C6 H6A 109.5 . .
N2 C6 H6B 109.5 . .
C7 C6 H6B 109.5 . .
H6A C6 H6B 108.1 . .
C8 C7 C12 118.7(5) . .
C8 C7 C6 122.3(5) . .
C12 C7 C6 118.9(5) . .
C7 C8 C9 121.8(5) . .
C7 C8 H8 119.1 . .
C9 C8 H8 119.1 . .
C10 C9 C8 118.1(5) . .
C10 C9 C13 121.1(6) . .
C8 C9 C13 120.8(6) . .
C9 C10 C11 120.5(5) . .
C9 C10 H10 119.7 . .
C11 C10 H10 119.7 . .
C12 C11 C10 119.0(5) . .
C12 C11 C14 120.5(6) . .
C10 C11 C14 120.4(6) . .
C11 C12 C7 121.8(5) . .
C11 C12 H12 119.1 . .
C7 C12 H12 119.1 . .
O5 C13 O6 123.0(7) . .
O5 C13 C9 119.9(8) . .
O6 C13 C9 117.0(7) . .
O7 C14 O8 119.8(7) . .
O7 C14 C11 118.6(7) . .
O8 C14 C11 121.5(7) . .
C16 C15 N1 116.5(4) . .
C16 C15 H15A 108.2 . .
N1 C15 H15A 108.2 . .
C16 C15 H15B 108.2 . .
N1 C15 H15B 108.2 . .
H15A C15 H15B 107.3 . .
C21 C16 C17 117.7(4) . .
C21 C16 C15 121.7(4) . .
C17 C16 C15 120.3(5) . .
C18 C17 C16 121.8(5) . .
C18 C17 H17 119.1 . .
C16 C17 H17 119.1 . .
C19 C18 C17 119.1(4) . .
C19 C18 C22 120.5(5) . .
C17 C18 C22 120.4(5) . .
C18 C19 C20 120.6(5) . .
C18 C19 H19 119.7 . .
C20 C19 H19 119.7 . .
C19 C20 C21 119.1(5) . .
C19 C20 C23 120.3(5) . .
C21 C20 C23 120.5(4) . .
C16 C21 C20 121.6(4) . .
C16 C21 H21 119.2 . .
C20 C21 H21 119.2 . .
O1 C22 O2 120.1(5) . .
O1 C22 C18 118.9(5) . .
O2 C22 C18 121.0(5) . .
O4 C23 O3 120.6(5) . .
O4 C23 C20 121.4(5) . .
O3 C23 C20 118.0(5) . .
C1 N1 C5 111.3(4) . 5_554
C1 N1 C15 112.7(4) . .
C5 N1 C15 110.5(4) 5_554 .
C3 N2 C6 111.1(4) . .
C3 N2 C2 111.5(4) . .
C6 N2 C2 109.4(4) . .
C22 O1 Fe1 93.2(3) . .
C22 O2 Fe1 87.8(4) . .
C23 O3 Fe2 92.9(3) . .
C23 O4 Fe2 89.0(3) . .
C13 O6 H6 109.5 . .
C14 O8 Fe2 100.4(5) . 6_566

loop_
_geom_bond_atom_site_label_1
_geom_bond_atom_site_label_2
_geom_bond_distance
_geom_bond_site_symmetry_2
Fe1 O1W 2.070(4) .
Fe1 O1W 2.070(4) 2_654
Fe1 O1 2.144(4) .
Fe1 O1 2.144(4) 2_654
Fe1 O2 2.261(4) 2_654
Fe1 O2 2.261(4) .
Fe2 O2W 2.097(5) .
Fe2 O8 2.137(5) 6_565
Fe2 O3W 2.143(5) .
Fe2 O4W 2.143(5) .
Fe2 O3 2.210(4) .
Fe2 O4 2.315(4) .
C1 N1 1.491(6) .
C1 C2 1.495(7) .
C1 H1A 0.9700 .
C1 H1B 0.9700 .
C2 N2 1.475(6) .
C2 H2A 0.9700 .
C2 H2B 0.9700 .
C3 N2 1.461(6) .
C3 C4 1.513(7) .
C3 H3A 0.9700 .
C3 H3B 0.9700 .
C4 C5 1.508(7) .
C4 H4A 0.9700 .
C4 H4B 0.9700 .
C5 N1 1.505(6) 5_554
C5 H5A 0.9700 .
C5 H5B 0.9700 .
C6 N2 1.477(6) .
C6 C7 1.498(7) .
C6 H6A 0.9700 .
C6 H6B 0.9700 .
C7 C8 1.360(7) .
C7 C12 1.369(8) .
C8 C9 1.399(7) .
C8 H8 0.9300 .
C9 C10 1.379(8) .
C9 C13 1.484(8) .
C10 C11 1.388(8) .
C10 H10 0.9300 .
C11 C12 1.371(8) .
C11 C14 1.487(9) .
C12 H12 0.9300 .
C13 O5 1.225(9) .
C13 O6 1.252(9) .
C14 O7 1.255(9) .
C14 O8 1.228(8) .
C15 C16 1.501(6) .
C15 N1 1.507(6) .
C15 H15A 0.9700 .
C15 H15B 0.9700 .
C16 C21 1.389(7) .
C16 C17 1.385(6) .
C17 C18 1.377(7) .
C17 H17 0.9300 .
C18 C19 1.384(7) .
C18 C22 1.493(7) .
C19 C20 1.381(7) .
C19 H19 0.9300 .
C20 C21 1.382(7) .
C20 C23 1.490(7) .
C21 H21 0.9300 .
C22 O1 1.249(7) .
C22 O2 1.250(6) .
C23 O4 1.234(6) .
C23 O3 1.271(6) .
N1 C5 1.505(6) 5_554
O6 H6 0.8200 .
O8 Fe2 2.137(5) 6_566
O7W O9W 0.784(17) .
O8W O8W 1.07(3) 2_553

loop_
_geom_torsion_atom_site_label_1
_geom_torsion_atom_site_label_2
_geom_torsion_atom_site_label_3
_geom_torsion_atom_site_label_4
_geom_torsion
_geom_torsion_site_symmetry_1
_geom_torsion_site_symmetry_4
N1 C1 C2 N2 47.2(6) . .
N2 C3 C4 C5 171.8(4) . .
C3 C4 C5 N1 -68.6(7) . 5_554
N2 C6 C7 C8 -111.7(6) . .
N2 C6 C7 C12 63.9(7) . .
C12 C7 C8 C9 0.2(8) . .
C6 C7 C8 C9 175.8(5) . .
C7 C8 C9 C10 -0.4(8) . .
C7 C8 C9 C13 -177.6(5) . .
C8 C9 C10 C11 -0.3(9) . .
C13 C9 C10 C11 176.9(6) . .
C9 C10 C11 C12 1.3(9) . .
C9 C10 C11 C14 -175.8(6) . .
C10 C11 C12 C7 -1.5(8) . .
C14 C11 C12 C7 175.5(5) . .
C8 C7 C12 C11 0.8(8) . .
C6 C7 C12 C11 -175.0(5) . .
C10 C9 C13 O5 4.6(10) . .
C8 C9 C13 O5 -178.2(7) . .
C10 C9 C13 O6 -172.4(6) . .
C8 C9 C13 O6 4.8(10) . .
C12 C11 C14 O7 -9.9(10) . .
C10 C11 C14 O7 167.1(7) . .
C12 C11 C14 O8 167.7(6) . .
C10 C11 C14 O8 -15.3(10) . .
N1 C15 C16 C21 79.2(6) . .
N1 C15 C16 C17 -107.4(5) . .
C21 C16 C17 C18 0.3(7) . .
C15 C16 C17 C18 -173.3(5) . .
C16 C17 C18 C19 -0.4(8) . .
C16 C17 C18 C22 178.3(5) . .
C17 C18 C19 C20 -1.2(8) . .
C22 C18 C19 C20 -179.9(5) . .
C18 C19 C20 C21 2.9(7) . .
C18 C19 C20 C23 -179.0(5) . .
C17 C16 C21 C20 1.4(7) . .
C15 C16 C21 C20 174.9(4) . .
C19 C20 C21 C16 -3.0(7) . .
C23 C20 C21 C16 178.9(4) . .
C19 C18 C22 O1 -176.0(5) . .
C17 C18 C22 O1 5.3(8) . .
C19 C18 C22 O2 2.7(8) . .
C17 C18 C22 O2 -176.0(5) . .
C19 C20 C23 O4 -8.2(8) . .
C21 C20 C23 O4 169.9(5) . .
C19 C20 C23 O3 170.0(5) . .
C21 C20 C23 O3 -12.0(7) . .
C2 C1 N1 C5 -165.8(4) . 5_554
C2 C1 N1 C15 69.4(5) . .
C16 C15 N1 C1 58.5(6) . .
C16 C15 N1 C5 -66.7(5) . 5_554
C4 C3 N2 C6 65.3(6) . .
C4 C3 N2 C2 -172.3(4) . .
C7 C6 N2 C3 -168.5(5) . .
C7 C6 N2 C2 68.0(6) . .
C1 C2 N2 C3 73.7(5) . .
C1 C2 N2 C6 -163.0(4) . .
O2 C22 O1 Fe1 -2.0(6) . .
C18 C22 O1 Fe1 176.8(4) . .
O1W Fe1 O1 C22 -89.1(4) . .
O1W Fe1 O1 C22 152.9(4) 2_654 .
O1 Fe1 O1 C22 -148.0(3) 2_654 .
O2 Fe1 O1 C22 64.4(4) 2_654 .
O2 Fe1 O1 C22 1.1(3) . .
O1 C22 O2 Fe1 1.9(6) . .
C18 C22 O2 Fe1 -176.9(5) . .
O1W Fe1 O2 C22 90.7(4) . .
O1W Fe1 O2 C22 -43.2(5) 2_654 .
O1 Fe1 O2 C22 -1.1(3) . .
O1 Fe1 O2 C22 176.3(3) 2_654 .
O2 Fe1 O2 C22 -133.9(4) 2_654 .
O4 C23 O3 Fe2 2.1(6) . .
C20 C23 O3 Fe2 -176.1(4) . .
O2W Fe2 O3 C23 90.8(3) . .
O8 Fe2 O3 C23 -2.6(5) 6_565 .
O3W Fe2 O3 C23 -175.1(4) . .
O4W Fe2 O3 C23 -93.6(4) . .
O4 Fe2 O3 C23 -1.1(3) . .
O3 C23 O4 Fe2 -2.0(5) . .
C20 C23 O4 Fe2 176.2(4) . .
O2W Fe2 O4 C23 -85.3(3) . .
O8 Fe2 O4 C23 -179.7(4) 6_565 .
O3W Fe2 O4 C23 10.7(5) . .
O4W Fe2 O4 C23 91.1(4) . .
O3 Fe2 O4 C23 1.2(3) . .
O7 C14 O8 Fe2 5.2(9) . 6_566
C11 C14 O8 Fe2 -172.4(5) . 6_566
